data_2102062
loop_
_publ_author_name
'Kaduk, James A.'

_publ_section_title
;
 Terephthalate salts: salts of monopositive cations
;
_journal_issue 3
_journal_name_full 'Acta Crystallographica Section B'
_journal_page_first 474
_journal_page_last 485
_journal_paper_doi 10.1107/S0108768199014718
_journal_volume 56
_journal_year 2000
_chemical_formula_sum 'C8 H4 Na2 O4'
_space_group_IT_number 29
_symmetry_cell_setting orthorhombic
_symmetry_space_group_name_Hall 'P 2c -2b'
_symmetry_space_group_name_H-M 'P b c 21'
_audit_creation_method 'from EXP file using GSAS2CIF'
_cell_angle_alpha 90.0
_cell_angle_beta 90.0
_cell_angle_gamma 90.0
_cell_formula_units_Z 4
_cell_length_a 3.54807(5)
_cell_length_b 10.81599(16)
_cell_length_c 18.9943(2)
_computing_structure_refinement GSAS
_diffrn_radiation_wavelength 1.149681
_refine_ls_goodness_of_fit_all 2.60
_refine_ls_number_parameters 53
_refine_ls_number_restraints 16
_refine_ls_shift/esd_max .10
_refine_ls_shift/esd_mean .02
_cod_data_source_file bk0069.cif
_cod_database_code 2102062

loop_
_symmetry_equiv_pos_as_xyz
+x,+y,+z
-x,+y+1/2,+z
+x,-y+1/2,+z+1/2
-x,-y,+z+1/2

loop_
_atom_site_label
_atom_site_fract_x
_atom_site_fract_y
_atom_site_fract_z
_atom_site_U_iso_or_equiv
_atom_site_thermal_displace_type
_atom_site_occupancy
C1 -.147(4) -.0979(19) -.0964(18) .049(3) Uiso 1.0
C2 -.334 -.0092 -.0548 .049(3) Uiso 1.0
C3 -.434 -.0373 .0152 .049(3) Uiso 1.0
C4 -.346 -.1541 .0437 .049(3) Uiso 1.0
C5 -.159 -.2429 .0021 .049(3) Uiso 1.0
C6 -.059 -.2148 -.0679 .049(3) Uiso 1.0
H2 -.394 .0714 -.0744 .04 Uiso 1.0
H3 -.563 .0239 .0439 .04 Uiso 1.0
H5 -.098 -.3235 .0217 .04 Uiso 1.0
H6 .070 -.2760 -.0966 .04 Uiso 1.0
C7 -.058(7) -.0783(19) -.1727(18) .0187(15) Uiso 1.0
C8 -.419(7) -.175(2) .1208(17) .0187 Uiso 1.0
O1 -.024(4) .032(2) -.1976(19) .0187 Uiso 1.0
O2 -.038(4) -.168(2) -.2133(19) .0187 Uiso 1.0
O3 -.484(4) -.286(2) .1426(19) .0187 Uiso 1.0
O4 -.503(5) -.083(2) .1574(18) .0187 Uiso 1.0
Na1 -1.014(4) .571(3) .1772(3) .0226(13) Uiso 1.0
Na2 .479(2) .319(3) .272530 .0226(13) Uiso 1.0

loop_
_atom_type_symbol
C
H
O
NA
